data_7023517
loop_
_publ_author_name
'Amoroso, Francesco'
'Zangrando, Ennio'
'Carfagna, Carla'
'M\"uller, Christian'
'Vogt, Dieter'
'Hagar, Mohamed'
'Ragaini, Fabio'
'Milani, Barbara'

_publ_section_title
;
 Catalyst activity or stability: the dilemma in Pd-catalyzed polyketone
 synthesis.
;
_journal_issue 40
_journal_name_full 'Dalton transactions (Cambridge, England : 2003)'
_journal_page_first 14583
_journal_page_last 14602
_journal_paper_doi 10.1039/c3dt51425k
_journal_volume 42
_journal_year 2013
_chemical_formula_moiety 'C28 H23 Cl F2 N2 O3 Pd'
_chemical_formula_sum 'C28 H23 Cl F2 N2 O3 Pd'
_chemical_formula_weight 615.33
_chemical_name_systematic
;
 ?
;
_space_group_IT_number 14
_symmetry_cell_setting monoclinic
_symmetry_space_group_name_Hall '-P 2ybc'
_symmetry_space_group_name_H-M 'P 1 21/c 1'
_atom_sites_solution_hydrogens geom
_atom_sites_solution_primary direct
_atom_sites_solution_secondary difmap
_audit_creation_method SHELXL-97
_cell_angle_alpha 90.00
_cell_angle_beta 103.82(3)
_cell_angle_gamma 90.00
_cell_formula_units_Z 4
_cell_length_a 14.707(4)
_cell_length_b 14.627(3)
_cell_length_c 12.192(3)
_cell_measurement_temperature 293(2)
_cell_volume 2546.8(11)
_computing_cell_refinement 'Denzo (Otwinowski & Minor 1997)'
_computing_data_collection 'XPRESS (MacScience, 2002)'
_computing_data_reduction 'Denzo and Scalepack (Otwinowski & Minor 1997)'
_computing_molecular_graphics 'Ortep3 for Windows (Farrugia,1997)'
_computing_publication_material 'Wingx 1.80.05 (Farrugia, 1999)'
_computing_structure_refinement 'SHELX97 (Sheldrick, 2008)'
_computing_structure_solution 'SHELX97 (Sheldrick, 2008)'
_diffrn_ambient_temperature 293(2)
_diffrn_measured_fraction_theta_full 0.985
_diffrn_measured_fraction_theta_max 0.985
_diffrn_measurement_device_type 'Enraf-Nonius dip1030 image plate  diffractometer'
_diffrn_measurement_method '\f-scans with narrow frames'
_diffrn_radiation_monochromator graphite
_diffrn_radiation_source 'fine-focus sealed tube'
_diffrn_radiation_type MoK\a
_diffrn_radiation_wavelength 0.71073
_diffrn_reflns_av_R_equivalents 0.0870
_diffrn_reflns_av_sigmaI/netI 0.1789
_diffrn_reflns_limit_h_max 14
_diffrn_reflns_limit_h_min -15
_diffrn_reflns_limit_k_max 16
_diffrn_reflns_limit_k_min -16
_diffrn_reflns_limit_l_max 17
_diffrn_reflns_limit_l_min -15
_diffrn_reflns_number 29141
_diffrn_reflns_theta_full 27.05
_diffrn_reflns_theta_max 27.05
_diffrn_reflns_theta_min 1.43
_exptl_absorpt_coefficient_mu 0.882
_exptl_absorpt_correction_T_max 0.8541
_exptl_absorpt_correction_T_min 0.7187
_exptl_absorpt_correction_type refdelf
_exptl_absorpt_process_details
;
Parkin S,Moezzi B & Hope H, (1995) J. Appl. Cryst. 28, 53-56
Cubic fit to sin(theta)/lambda - 24 parameters
;
_exptl_crystal_density_diffrn 1.605
_exptl_crystal_density_method 'not measured'
_exptl_crystal_description needle
_exptl_crystal_F_000 1240
_exptl_crystal_size_max 0.42
_exptl_crystal_size_mid 0.22
_exptl_crystal_size_min 0.20
_refine_diff_density_max 0.486
_refine_diff_density_min -0.463
_refine_diff_density_rms 0.073
_refine_ls_extinction_method none
_refine_ls_goodness_of_fit_ref 0.901
_refine_ls_hydrogen_treatment constr
_refine_ls_matrix_type full
_refine_ls_number_parameters 334
_refine_ls_number_reflns 5547
_refine_ls_number_restraints 0
_refine_ls_restrained_S_all 0.901
_refine_ls_R_factor_all 0.1290
_refine_ls_R_factor_gt 0.0463
_refine_ls_shift/su_max 0.001
_refine_ls_shift/su_mean 0.000
_refine_ls_structure_factor_coef Fsqd
_refine_ls_weighting_details 'calc w=1/[\s^2^(Fo^2^)+(0.0252P)^2^+0.0000P] where P=(Fo^2^+2Fc^2^)/3'
_refine_ls_weighting_scheme calc
_refine_ls_wR_factor_gt 0.0928
_refine_ls_wR_factor_ref 0.1082
_reflns_number_gt 2614
_reflns_number_total 5547
_reflns_threshold_expression >2\s(I)
_cod_data_source_file c3dt51425k.txt
_cod_data_source_block 3a
_cod_original_sg_symbol_H-M 'P 21/c'
_cod_database_code 7023517

loop_
_symmetry_equiv_pos_as_xyz
'x, y, z'
'-x, y+1/2, -z+1/2'
'-x, -y, -z'
'x, -y-1/2, z-1/2'

loop_
_atom_site_label
_atom_site_type_symbol
_atom_site_fract_x
_atom_site_fract_y
_atom_site_fract_z
_atom_site_U_iso_or_equiv
_atom_site_adp_type
_atom_site_occupancy
_atom_site_symmetry_multiplicity
_atom_site_calc_flag
_atom_site_refinement_flags
Pd Pd 0.86822(4) 0.14021(4) 0.34998(4) 0.0633(2) Uani 1 1 d .
Cl1 Cl 0.95817(14) 0.14519(15) 0.53017(14) 0.0839(6) Uani 1 1 d .
N1 N 0.9776(4) 0.1372(4) 0.2540(4) 0.0556(14) Uani 1 1 d .
N2 N 0.7894(4) 0.1291(4) 0.1881(4) 0.0564(15) Uani 1 1 d .
O1 O 0.4924(3) -0.0251(4) 0.1645(4) 0.0813(16) Uani 1 1 d .
O2 O 0.3995(3) 0.1202(3) 0.0599(4) 0.0780(16) Uani 1 1 d .
O3 O 0.4893(4) 0.2719(4) 0.0256(4) 0.0814(16) Uani 1 1 d .
F1 F 1.2667(3) 0.0809(4) 0.5195(4) 0.125(2) Uani 1 1 d .
F2 F 1.2483(3) 0.3192(3) 0.2636(4) 0.0983(15) Uani 1 1 d .
C1 C 0.7559(5) 0.1485(5) 0.4177(6) 0.080(2) Uani 1 1 d .
H1A H 0.7766 0.1549 0.4982 0.121 Uiso 1 1 calc R
H1B H 0.7190 0.0939 0.4002 0.121 Uiso 1 1 calc R
H1C H 0.7187 0.2006 0.3870 0.121 Uiso 1 1 calc R
C2 C 0.8376(5) 0.1220(4) 0.1112(5) 0.0521(19) Uani 1 1 d .
C3 C 0.9419(4) 0.1289(5) 0.1488(6) 0.0517(18) Uani 1 1 d .
C4 C 0.9776(5) 0.1196(4) 0.0457(5) 0.0550(19) Uani 1 1 d .
C5 C 0.8996(5) 0.1111(4) -0.0443(6) 0.056(2) Uani 1 1 d .
C6 C 0.8131(5) 0.1081(5) -0.0116(6) 0.060(2) Uani 1 1 d .
C7 C 0.7315(5) 0.0923(5) -0.0892(6) 0.069(2) Uani 1 1 d .
H7 H 0.6748 0.0877 -0.0684 0.082 Uiso 1 1 calc R
C8 C 0.7369(6) 0.0831(6) -0.2046(7) 0.085(3) Uani 1 1 d .
H8 H 0.6819 0.0745 -0.2599 0.102 Uiso 1 1 calc R
C9 C 0.8185(7) 0.0864(5) -0.2355(6) 0.076(2) Uani 1 1 d .
H9 H 0.8179 0.0798 -0.3115 0.091 Uiso 1 1 calc R
C10 C 0.9061(6) 0.0998(5) -0.1561(6) 0.067(2) Uani 1 1 d .
C11 C 0.9954(6) 0.0942(5) -0.1745(6) 0.067(2) Uani 1 1 d .
H11 H 1.0032 0.0853 -0.2473 0.081 Uiso 1 1 calc R
C12 C 1.0718(6) 0.1017(4) -0.0862(6) 0.067(2) Uani 1 1 d .
H12 H 1.1311 0.0983 -0.1004 0.080 Uiso 1 1 calc R
C13 C 1.0643(5) 0.1141(4) 0.0246(6) 0.058(2) Uani 1 1 d .
H13 H 1.1177 0.1186 0.0832 0.069 Uiso 1 1 calc R
C14 C 1.0750(5) 0.1554(5) 0.2993(6) 0.0536(18) Uani 1 1 d .
C15 C 1.1257(5) 0.1053(5) 0.3892(6) 0.069(2) Uani 1 1 d .
H15 H 1.0992 0.0567 0.4198 0.083 Uiso 1 1 calc R
C16 C 1.2160(6) 0.1304(7) 0.4306(7) 0.085(3) Uani 1 1 d .
C17 C 1.2612(6) 0.2014(7) 0.3930(7) 0.083(3) Uani 1 1 d .
H17 H 1.3230 0.2168 0.4257 0.099 Uiso 1 1 calc R
C18 C 1.2084(6) 0.2467(5) 0.3050(7) 0.066(2) Uani 1 1 d .
C19 C 1.1178(5) 0.2268(5) 0.2541(6) 0.068(2) Uani 1 1 d .
H19 H 1.0854 0.2595 0.1915 0.081 Uiso 1 1 calc R
C20 C 0.6893(5) 0.1263(6) 0.1540(6) 0.0565(19) Uani 1 1 d .
C21 C 0.6428(5) 0.0482(5) 0.1748(5) 0.064(2) Uani 1 1 d .
H21 H 0.6765 -0.0027 0.2075 0.077 Uiso 1 1 calc R
C22 C 0.5460(6) 0.0461(6) 0.1467(6) 0.065(2) Uani 1 1 d .
C23 C 0.4962(5) 0.1231(6) 0.0940(6) 0.060(2) Uani 1 1 d .
C24 C 0.5439(5) 0.1996(6) 0.0751(6) 0.064(2) Uani 1 1 d .
C25 C 0.6413(5) 0.2037(6) 0.1051(6) 0.067(2) Uani 1 1 d .
H25 H 0.6731 0.2562 0.0928 0.080 Uiso 1 1 calc R
C26 C 0.5384(6) -0.1062(5) 0.2113(7) 0.084(3) Uani 1 1 d .
H26A H 0.4927 -0.1509 0.2195 0.126 Uiso 1 1 calc R
H26B H 0.5786 -0.0930 0.2839 0.126 Uiso 1 1 calc R
H26C H 0.5750 -0.1296 0.1621 0.126 Uiso 1 1 calc R
C27 C 0.3523(6) 0.1499(6) 0.1426(7) 0.102(3) Uani 1 1 d .
H27A H 0.2859 0.1458 0.1124 0.153 Uiso 1 1 calc R
H27B H 0.3691 0.2121 0.1629 0.153 Uiso 1 1 calc R
H27C H 0.3701 0.1118 0.2084 0.153 Uiso 1 1 calc R
C28B C 0.5305(6) 0.3496(6) -0.0082(7) 0.105(3) Uani 1 1 d .
H28A H 0.4826 0.3930 -0.0405 0.157 Uiso 1 1 calc R
H28B H 0.5644 0.3329 -0.0634 0.157 Uiso 1 1 calc R
H28C H 0.5727 0.3764 0.0561 0.157 Uiso 1 1 calc R

loop_
_atom_site_aniso_label
_atom_site_aniso_U_11
_atom_site_aniso_U_22
_atom_site_aniso_U_33
_atom_site_aniso_U_23
_atom_site_aniso_U_13
_atom_site_aniso_U_12
Pd 0.0609(4) 0.0733(4) 0.0575(3) -0.0043(4) 0.0177(3) -0.0021(4)
Cl1 0.0891(15) 0.0990(16) 0.0611(12) -0.0041(12) 0.0130(10) -0.0073(14)
N1 0.045(4) 0.058(4) 0.065(4) -0.006(4) 0.016(3) -0.006(3)
N2 0.050(4) 0.067(4) 0.054(3) -0.005(3) 0.016(3) -0.006(3)
O1 0.049(3) 0.079(4) 0.115(4) 0.005(3) 0.019(3) 0.000(3)
O2 0.046(3) 0.099(5) 0.088(4) 0.001(3) 0.013(3) 0.001(3)
O3 0.058(4) 0.077(4) 0.107(4) 0.015(3) 0.016(3) 0.008(3)
F1 0.078(4) 0.141(5) 0.132(5) 0.017(4) -0.022(3) 0.004(3)
F2 0.074(3) 0.095(4) 0.130(4) -0.004(3) 0.033(3) -0.023(3)
C1 0.075(5) 0.081(6) 0.103(6) -0.024(5) 0.054(5) -0.009(5)
C2 0.044(4) 0.057(5) 0.052(4) -0.002(3) 0.005(3) -0.007(4)
C3 0.046(4) 0.057(5) 0.050(4) -0.004(4) 0.007(3) -0.004(4)
C4 0.045(4) 0.062(6) 0.056(5) 0.003(3) 0.009(4) -0.002(4)
C5 0.053(5) 0.057(5) 0.059(5) 0.005(3) 0.017(4) 0.004(4)
C6 0.049(5) 0.070(6) 0.057(5) 0.000(4) 0.005(4) 0.000(4)
C7 0.056(5) 0.081(6) 0.065(6) -0.005(4) 0.006(4) 0.006(4)
C8 0.070(7) 0.097(7) 0.076(6) -0.002(5) -0.005(5) -0.007(6)
C9 0.097(7) 0.062(6) 0.066(6) 0.004(4) 0.013(5) 0.017(5)
C10 0.076(6) 0.070(6) 0.055(5) 0.011(4) 0.016(5) 0.008(5)
C11 0.089(7) 0.063(6) 0.054(5) 0.002(4) 0.028(5) 0.007(5)
C12 0.076(6) 0.068(6) 0.065(5) 0.003(4) 0.033(5) -0.005(4)
C13 0.063(5) 0.057(6) 0.055(5) -0.005(3) 0.017(4) 0.001(4)
C14 0.044(4) 0.045(5) 0.071(5) -0.005(4) 0.012(4) 0.006(4)
C15 0.060(5) 0.074(6) 0.070(5) -0.002(4) 0.011(4) -0.006(5)
C16 0.054(6) 0.110(8) 0.076(6) 0.008(6) -0.017(4) 0.023(6)
C17 0.060(6) 0.095(8) 0.096(7) -0.019(6) 0.024(5) -0.014(6)
C18 0.061(6) 0.057(6) 0.078(6) -0.002(4) 0.015(5) -0.006(5)
C19 0.053(6) 0.068(6) 0.076(5) -0.007(4) 0.004(4) 0.006(5)
C20 0.030(4) 0.075(6) 0.065(4) -0.009(4) 0.011(3) -0.003(4)
C21 0.046(5) 0.075(6) 0.071(5) -0.008(4) 0.012(4) 0.003(5)
C22 0.048(5) 0.065(6) 0.080(5) -0.013(4) 0.015(4) -0.004(5)
C23 0.044(5) 0.077(7) 0.065(5) -0.013(4) 0.022(4) 0.003(5)
C24 0.048(5) 0.067(6) 0.076(5) 0.005(4) 0.014(4) -0.002(5)
C25 0.048(5) 0.084(6) 0.070(5) 0.000(4) 0.017(4) 0.008(5)
C26 0.072(6) 0.072(6) 0.107(7) -0.002(5) 0.022(5) -0.007(5)
C27 0.069(6) 0.114(8) 0.134(8) 0.011(6) 0.045(6) 0.020(6)
C28B 0.077(6) 0.084(7) 0.156(9) 0.034(6) 0.033(6) -0.003(6)

loop_
_atom_type_symbol
_atom_type_description
_atom_type_scat_dispersion_real
_atom_type_scat_dispersion_imag
_atom_type_scat_source
C C 0.0033 0.0016 'International Tables Vol C Tables 4.2.6.8 and 6.1.1.4'
H H 0.0000 0.0000 'International Tables Vol C Tables 4.2.6.8 and 6.1.1.4'
N N 0.0061 0.0033 'International Tables Vol C Tables 4.2.6.8 and 6.1.1.4'
O O 0.0106 0.0060 'International Tables Vol C Tables 4.2.6.8 and 6.1.1.4'
F F 0.0171 0.0103 'International Tables Vol C Tables 4.2.6.8 and 6.1.1.4'
Pd Pd -0.9988 1.0072 'International Tables Vol C Tables 4.2.6.8 and 6.1.1.4'
Cl Cl 0.1484 0.1585 'International Tables Vol C Tables 4.2.6.8 and 6.1.1.4'

loop_
_geom_angle_atom_site_label_1
_geom_angle_atom_site_label_2
_geom_angle_atom_site_label_3
_geom_angle
C1 Pd N2 93.9(3)
C1 Pd N1 172.1(3)
N2 Pd N1 78.7(2)
C1 Pd Cl1 87.0(2)
N2 Pd Cl1 177.17(17)
N1 Pd Cl1 100.56(15)
C3 N1 C14 122.9(6)
C3 N1 Pd 111.0(4)
C14 N1 Pd 125.5(4)
C2 N2 C20 119.0(6)
C2 N2 Pd 114.8(5)
C20 N2 Pd 126.2(4)
C22 O1 C26 117.9(6)
C23 O2 C27 114.7(6)
C24 O3 C28B 120.4(6)
Pd C1 H1A 109.5
Pd C1 H1B 109.5
H1A C1 H1B 109.5
Pd C1 H1C 109.5
H1A C1 H1C 109.5
H1B C1 H1C 109.5
N2 C2 C6 134.4(6)
N2 C2 C3 117.8(6)
C6 C2 C3 107.8(6)
N1 C3 C4 136.1(6)
N1 C3 C2 117.6(6)
C4 C3 C2 106.2(5)
C13 C4 C5 118.6(7)
C13 C4 C3 134.8(6)
C5 C4 C3 106.5(6)
C4 C5 C10 122.9(7)
C4 C5 C6 114.0(6)
C10 C5 C6 123.0(7)
C7 C6 C5 120.7(7)
C7 C6 C2 134.0(7)
C5 C6 C2 105.3(6)
C6 C7 C8 116.9(7)
C6 C7 H7 121.6
C8 C7 H7 121.6
C9 C8 C7 122.4(7)
C9 C8 H8 118.8
C7 C8 H8 118.8
C8 C9 C10 122.5(8)
C8 C9 H9 118.8
C10 C9 H9 118.8
C11 C10 C5 117.0(7)
C11 C10 C9 128.2(7)
C5 C10 C9 114.5(8)
C12 C11 C10 120.1(7)
C12 C11 H11 120.0
C10 C11 H11 120.0
C11 C12 C13 122.4(7)
C11 C12 H12 118.8
C13 C12 H12 118.8
C4 C13 C12 119.0(7)
C4 C13 H13 120.5
C12 C13 H13 120.5
C15 C14 C19 120.1(7)
C15 C14 N1 120.6(7)
C19 C14 N1 119.3(7)
C16 C15 C14 116.6(8)
C16 C15 H15 121.7
C14 C15 H15 121.7
C15 C16 F1 116.9(9)
C15 C16 C17 126.3(8)
F1 C16 C17 116.8(8)
C18 C17 C16 114.1(8)
C18 C17 H17 122.9
C16 C17 H17 122.9
C17 C18 C19 125.2(8)
C17 C18 F2 117.5(8)
C19 C18 F2 117.3(8)
C18 C19 C14 117.7(7)
C18 C19 H19 121.2
C14 C19 H19 121.2
C21 C20 C25 121.8(6)
C21 C20 N2 119.2(7)
C25 C20 N2 118.9(7)
C22 C21 C20 119.8(7)
C22 C21 H21 120.1
C20 C21 H21 120.1
O1 C22 C21 125.5(8)
O1 C22 C23 115.4(7)
C21 C22 C23 119.1(8)
C24 C23 O2 120.3(7)
C24 C23 C22 119.9(7)
O2 C23 C22 119.8(7)
C23 C24 O3 115.7(7)
C23 C24 C25 121.7(8)
O3 C24 C25 122.6(7)
C20 C25 C24 117.6(7)
C20 C25 H25 121.2
C24 C25 H25 121.2
O1 C26 H26A 109.5
O1 C26 H26B 109.5
H26A C26 H26B 109.5
O1 C26 H26C 109.5
H26A C26 H26C 109.5
H26B C26 H26C 109.5
O2 C27 H27A 109.5
O2 C27 H27B 109.5
H27A C27 H27B 109.5
O2 C27 H27C 109.5
H27A C27 H27C 109.5
H27B C27 H27C 109.5
O3 C28B H28A 109.5
O3 C28B H28B 109.5
H28A C28B H28B 109.5
O3 C28B H28C 109.5
H28A C28B H28C 109.5
H28B C28B H28C 109.5

loop_
_geom_bond_atom_site_label_1
_geom_bond_atom_site_label_2
_geom_bond_distance
Pd C1 2.020(6)
Pd N2 2.042(5)
Pd N1 2.205(5)
Pd Cl1 2.279(2)
N1 C3 1.270(7)
N1 C14 1.432(8)
N2 C2 1.308(8)
N2 C20 1.431(8)
O1 C22 1.355(8)
O1 C26 1.415(8)
O2 C23 1.383(8)
O2 C27 1.422(8)
O3 C24 1.376(8)
O3 C28B 1.396(8)
F1 C16 1.367(8)
F2 C18 1.365(8)
C1 H1A 0.9600
C1 H1B 0.9600
C1 H1C 0.9600
C2 C6 1.468(9)
C2 C3 1.496(8)
C3 C4 1.481(9)
C4 C13 1.362(9)
C4 C5 1.391(8)
C5 C10 1.399(9)
C5 C6 1.421(9)
C6 C7 1.359(8)
C7 C8 1.434(10)
C7 H7 0.9300
C8 C9 1.342(10)
C8 H8 0.9300
C9 C10 1.429(10)
C9 H9 0.9300
C10 C11 1.387(9)
C11 C12 1.362(9)
C11 H11 0.9300
C12 C13 1.393(8)
C12 H12 0.9300
C13 H13 0.9300
C14 C15 1.381(9)
C14 C19 1.398(9)
C15 C16 1.353(10)
C15 H15 0.9300
C16 C17 1.370(10)
C17 C18 1.339(9)
C17 H17 0.9300
C18 C19 1.361(9)
C19 H19 0.9300
C20 C21 1.387(9)
C20 C25 1.390(9)
C21 C22 1.383(9)
C21 H21 0.9300
C22 C23 1.411(9)
C23 C24 1.370(9)
C24 C25 1.393(9)
C25 H25 0.9300
C26 H26A 0.9600
C26 H26B 0.9600
C26 H26C 0.9600
C27 H27A 0.9600
C27 H27B 0.9600
C27 H27C 0.9600
C28B H28A 0.9600
C28B H28B 0.9600
C28B H28C 0.9600

loop_
_geom_torsion_atom_site_label_1
_geom_torsion_atom_site_label_2
_geom_torsion_atom_site_label_3
_geom_torsion_atom_site_label_4
_geom_torsion
C1 Pd N1 C3 -22(2)
N2 Pd N1 C3 -1.0(5)
Cl1 Pd N1 C3 176.2(4)
C1 Pd N1 C14 149.0(17)
N2 Pd N1 C14 170.4(6)
Cl1 Pd N1 C14 -12.4(6)
C1 Pd N2 C2 179.8(5)
N1 Pd N2 C2 2.7(5)
Cl1 Pd N2 C2 -72(4)
C1 Pd N2 C20 -1.8(6)
N1 Pd N2 C20 -178.9(6)
Cl1 Pd N2 C20 107(3)
C20 N2 C2 C6 -2.3(12)
Pd N2 C2 C6 176.3(6)
C20 N2 C2 C3 177.6(6)
Pd N2 C2 C3 -3.9(8)
C14 N1 C3 C4 11.1(12)
Pd N1 C3 C4 -177.2(7)
C14 N1 C3 C2 -172.3(6)
Pd N1 C3 C2 -0.6(7)
N2 C2 C3 N1 3.0(10)
C6 C2 C3 N1 -177.1(6)
N2 C2 C3 C4 -179.4(6)
C6 C2 C3 C4 0.5(7)
N1 C3 C4 C13 2.1(15)
C2 C3 C4 C13 -174.8(8)
N1 C3 C4 C5 178.6(8)
C2 C3 C4 C5 1.7(7)
C13 C4 C5 C10 -2.0(10)
C3 C4 C5 C10 -179.2(6)
C13 C4 C5 C6 173.7(6)
C3 C4 C5 C6 -3.6(8)
C4 C5 C6 C7 -174.5(6)
C10 C5 C6 C7 1.1(11)
C4 C5 C6 C2 3.9(8)
C10 C5 C6 C2 179.5(6)
N2 C2 C6 C7 -4.5(14)
C3 C2 C6 C7 175.6(8)
N2 C2 C6 C5 177.4(8)
C3 C2 C6 C5 -2.5(7)
C5 C6 C7 C8 -2.7(11)
C2 C6 C7 C8 179.5(7)
C6 C7 C8 C9 2.3(12)
C7 C8 C9 C10 -0.3(13)
C4 C5 C10 C11 2.1(10)
C6 C5 C10 C11 -173.1(7)
C4 C5 C10 C9 176.2(6)
C6 C5 C10 C9 1.0(10)
C8 C9 C10 C11 171.9(8)
C8 C9 C10 C5 -1.4(11)
C5 C10 C11 C12 -1.4(11)
C9 C10 C11 C12 -174.5(7)
C10 C11 C12 C13 0.6(11)
C5 C4 C13 C12 1.0(10)
C3 C4 C13 C12 177.3(7)
C11 C12 C13 C4 -0.4(10)
C3 N1 C14 C15 -132.6(8)
Pd N1 C14 C15 56.9(8)
C3 N1 C14 C19 49.6(9)
Pd N1 C14 C19 -120.8(6)
C19 C14 C15 C16 1.3(11)
N1 C14 C15 C16 -176.5(6)
C14 C15 C16 F1 -179.8(7)
C14 C15 C16 C17 1.0(13)
C15 C16 C17 C18 -1.7(13)
F1 C16 C17 C18 179.2(7)
C16 C17 C18 C19 -0.1(13)
C16 C17 C18 F2 179.2(7)
C17 C18 C19 C14 2.3(12)
F2 C18 C19 C14 -177.1(6)
C15 C14 C19 C18 -2.8(11)
N1 C14 C19 C18 175.0(6)
C2 N2 C20 C21 105.5(8)
Pd N2 C20 C21 -72.8(8)
C2 N2 C20 C25 -77.1(9)
Pd N2 C20 C25 104.6(7)
C25 C20 C21 C22 -0.1(11)
N2 C20 C21 C22 177.2(6)
C26 O1 C22 C21 -3.0(10)
C26 O1 C22 C23 176.5(6)
C20 C21 C22 O1 -178.7(6)
C20 C21 C22 C23 1.9(10)
C27 O2 C23 C24 -91.1(8)
C27 O2 C23 C22 90.1(8)
O1 C22 C23 C24 178.2(6)
C21 C22 C23 C24 -2.3(11)
O1 C22 C23 O2 -3.0(10)
C21 C22 C23 O2 176.5(6)
O2 C23 C24 O3 2.6(10)
C22 C23 C24 O3 -178.6(6)
O2 C23 C24 C25 -177.9(6)
C22 C23 C24 C25 1.0(11)
C28B O3 C24 C23 -173.3(7)
C28B O3 C24 C25 7.1(11)
C21 C20 C25 C24 -1.2(11)
N2 C20 C25 C24 -178.6(6)
C23 C24 C25 C20 0.8(11)
O3 C24 C25 C20 -179.7(6)
